data_7244945
loop_
_publ_author_name
'Tian, Zhengfang'
'Moorthy, Shruti'
'Xiang, Huan'
'Peng, Peng'
'You, Maolin'
'Zhang, Qian'
'Yang, Shun-Yi'
'Zhang, Yang-Lu'
'Wu, Dong-Qing'
'Singh, Saurabh Kumar'
'Shao, Dong'

_publ_section_title
;
 Tuning chain topologies and magnetic anisotropy in one-dimensional
 cobalt(ii) coordination polymers via distinct dicarboxylates
;
_journal_name_full CrystEngComm
_journal_paper_doi 10.1039/D2CE00437B
_journal_year 2022
_chemical_formula_moiety 'C28 H19 Cl2 Co N4 O5'
_chemical_formula_sum 'C28 H19 Cl2 Co N4 O5'
_chemical_formula_weight 621.30
_space_group_crystal_system triclinic
_space_group_IT_number 2
_space_group_name_Hall '-P 1'
_space_group_name_H-M_alt 'P -1'
_atom_sites_solution_hydrogens geom
_atom_sites_solution_primary iterative
_audit_creation_date 2021-12-31
_audit_creation_method
;
Olex2 1.5
(compiled 2021.12.09 svn.r5202d8cf for OlexSys, GUI svn.r6439)
;
_audit_update_record
;
2021-12-31 deposited with the CCDC.	2022-04-18 downloaded from the CCDC.
;
_cell_angle_alpha 74.944(3)
_cell_angle_beta 89.612(3)
_cell_angle_gamma 67.549(3)
_cell_formula_units_Z 2
_cell_length_a 9.0918(7)
_cell_length_b 11.6305(9)
_cell_length_c 13.6079(11)
_cell_measurement_reflns_used 9889
_cell_measurement_temperature 273.15
_cell_measurement_theta_max 26.35
_cell_measurement_theta_min 2.75
_cell_volume 1277.31(18)
_computing_cell_refinement 'SAINT V8.40B (?, 2016)'
_computing_data_reduction 'SAINT V8.40B (?, 2016)'
_computing_molecular_graphics 'Olex2 1.5 (Dolomanov et al., 2009)'
_computing_publication_material 'Olex2 1.5 (Dolomanov et al., 2009)'
_computing_structure_refinement 'XL  (Sheldrick, 2008)'
_computing_structure_solution 'olex2.solve 1.5 (Bourhis et al., 2015)'
_diffrn_ambient_temperature 273.15
_diffrn_measured_fraction_theta_full 1.000
_diffrn_measured_fraction_theta_max 0.998
_diffrn_measurement_device_type 'Bruker APEX-II CCD'
_diffrn_measurement_method '\f and \w scans'
_diffrn_radiation_type MoK\a
_diffrn_radiation_wavelength 0.71073
_diffrn_reflns_av_R_equivalents 0.0588
_diffrn_reflns_av_unetI/netI 0.0392
_diffrn_reflns_Laue_measured_fraction_full 1.000
_diffrn_reflns_Laue_measured_fraction_max 0.998
_diffrn_reflns_limit_h_max 11
_diffrn_reflns_limit_h_min -11
_diffrn_reflns_limit_k_max 14
_diffrn_reflns_limit_k_min -14
_diffrn_reflns_limit_l_max 16
_diffrn_reflns_limit_l_min -16
_diffrn_reflns_number 31152
_diffrn_reflns_point_group_measured_fraction_full 1.000
_diffrn_reflns_point_group_measured_fraction_max 0.998
_diffrn_reflns_theta_full 25.242
_diffrn_reflns_theta_max 26.398
_diffrn_reflns_theta_min 1.973
_diffrn_source_current 1.4
_diffrn_source_power 0.07
_diffrn_source_voltage 50.0
_diffrn_standards_number 0
_exptl_absorpt_coefficient_mu 0.930
_exptl_absorpt_correction_T_max 0.7454
_exptl_absorpt_correction_T_min 0.5866
_exptl_absorpt_correction_type multi-scan
_exptl_absorpt_process_details SADABS
_exptl_crystal_density_diffrn 1.615
_exptl_crystal_description block
_exptl_crystal_F_000 632
_exptl_crystal_size_max 0.38
_exptl_crystal_size_mid 0.21
_exptl_crystal_size_min 0.12
_refine_diff_density_max 0.546
_refine_diff_density_min -0.500
_refine_diff_density_rms 0.061
_refine_ls_extinction_method none
_refine_ls_goodness_of_fit_ref 1.026
_refine_ls_hydrogen_treatment constr
_refine_ls_matrix_type full
_refine_ls_number_parameters 362
_refine_ls_number_reflns 5229
_refine_ls_number_restraints 0
_refine_ls_restrained_S_all 1.026
_refine_ls_R_factor_all 0.0443
_refine_ls_R_factor_gt 0.0355
_refine_ls_shift/su_max 0.001
_refine_ls_shift/su_mean 0.000
_refine_ls_structure_factor_coef Fsqd
_refine_ls_weighting_details 'w=1/[\s^2^(Fo^2^)+(0.0462P)^2^+0.7506P] where P=(Fo^2^+2Fc^2^)/3'
_refine_ls_weighting_scheme calc
_refine_ls_wR_factor_gt 0.0927
_refine_ls_wR_factor_ref 0.0988
_reflns_Friedel_coverage 0.000
_reflns_number_gt 4418
_reflns_number_total 5229
_reflns_threshold_expression 'I > 2\s(I)'
_cod_data_source_file d2ce00437b2.cif
_cod_data_source_block 1
_cod_depositor_comments
;
The following automatic conversions were performed:

data item '_exptl_absorpt_correction_type' value 'Multi-scan' was
changed to 'multi-scan' in accordance with the
/home/data/users/saulius/crontab/automatic-downloads/rss-feeds/RSC/lib/dictionaries/cif_core.dic
dictionary named 'cif_core.dic' version 2.4.2 last updated on
2011-04-26.

Automatic conversion script
Id: cif_fix_values 7556 2019-12-06 15:28:31Z antanas 
;
_cod_database_code 7244945
_shelx_shelxl_version_number 2018/3
_shelx_space_group_comment
;
The symmetry employed for this shelxl refinement is uniquely defined
by the following loop, which should always be used as a source of
symmetry information in preference to the above space-group names.
They are only intended as comments.
;
_shelx_estimated_absorpt_t_max 0.7454
_shelx_estimated_absorpt_t_min 0.5866
_olex2_refinement_description
;
1. Fixed Uiso
 At 1.2 times of:
  All C(H) groups, All O(H,H,H) groups
2.a Aromatic/amide H refined with riding coordinates:
 C2(H2), C3(H3), C5(H5), C7(H7), C9(H9), C11(H11), C13(H13), C15(H15),
 C17(H17), C19(H19), C21(H21), C22(H22), C23(H23), C24(H24), C25(H25), C27(H27)
2.b Idealised Me refined as rotating group:
 O1(H1A,H1B,H1C)
;
_olex2_submission_special_instructions 'No special instructions were received'

loop_
_space_group_symop_operation_xyz
'x, y, z'
'-x, -y, -z'

loop_
_atom_site_label
_atom_site_type_symbol
_atom_site_fract_x
_atom_site_fract_y
_atom_site_fract_z
_atom_site_U_iso_or_equiv
_atom_site_adp_type
_atom_site_occupancy
_atom_site_site_symmetry_order
_atom_site_calc_flag
_atom_site_refinement_flags_posn
_atom_site_refinement_flags_adp
_atom_site_refinement_flags_occupancy
_atom_site_disorder_assembly
_atom_site_disorder_group
Co1 Co 0.74589(3) 0.24212(2) 0.78981(2) 0.02652(10) Uani 1 1 d . . . . .
Cl1 Cl 0.69835(8) 0.97189(5) 0.60879(4) 0.03903(15) Uani 1 1 d . . . . .
Cl2 Cl 0.80763(9) 0.49536(6) 0.98408(4) 0.04699(17) Uani 1 1 d . . . . .
O1 O 0.7319(3) 0.18332(19) 0.94101(13) 0.0616(6) Uani 1 1 d . . . . .
H1A H 0.672198 0.129292 0.953368 0.074 Uiso 1 1 calc R U . . .
H1B H 0.679011 0.257485 0.965832 0.074 Uiso 1 1 calc R U . . .
H1C H 0.837667 0.135141 0.975952 0.074 Uiso 1 1 calc R U . . .
O2 O 0.7435(2) 0.41384(14) 0.80999(12) 0.0378(4) Uani 1 1 d . . . . .
O3 O 0.8071(3) 0.49564(17) 0.65701(13) 0.0490(5) Uani 1 1 d . . . . .
O4 O 0.6860(3) 0.97618(19) 0.93429(14) 0.0647(6) Uani 1 1 d . . . . .
O5 O 0.7567(2) 1.05567(15) 0.78465(12) 0.0424(4) Uani 1 1 d . . . . .
N1 N 0.4949(2) 0.32794(18) 0.73366(14) 0.0323(4) Uani 1 1 d . . . . .
N2 N 0.7455(2) 0.26832(16) 0.63328(12) 0.0252(4) Uani 1 1 d . . . . .
N3 N 0.9944(2) 0.17882(17) 0.76628(13) 0.0301(4) Uani 1 1 d . . . . .
N4 N 0.7397(3) 0.2450(2) 0.12117(14) 0.0377(4) Uani 1 1 d . . . . .
C1 C 0.8845(3) 0.22351(19) 0.59488(15) 0.0271(4) Uani 1 1 d . . . . .
C2 C 0.8687(3) 0.1610(2) 0.29235(17) 0.0348(5) Uani 1 1 d . . . . .
H2 H 0.954949 0.099423 0.338340 0.042 Uiso 1 1 calc R U . . .
C3 C 0.3725(3) 0.3622(3) 0.7899(2) 0.0434(6) Uani 1 1 d . . . . .
H3 H 0.394357 0.346080 0.859935 0.052 Uiso 1 1 calc R U . . .
C4 C 0.7766(2) 0.49669(19) 0.74531(17) 0.0284(4) Uani 1 1 d . . . . .
C5 C 0.8602(3) 0.1606(2) 0.19127(18) 0.0388(5) Uani 1 1 d . . . . .
H5 H 0.943429 0.097824 0.170784 0.047 Uiso 1 1 calc R U . . .
C6 C 0.7720(2) 0.61427(19) 0.77769(16) 0.0274(4) Uani 1 1 d . . . . .
C7 C 0.7637(3) 0.7401(2) 0.89573(16) 0.0326(5) Uani 1 1 d . . . . .
H7 H 0.769246 0.743451 0.963086 0.039 Uiso 1 1 calc R U . . .
C8 C 0.7331(3) 0.84126(19) 0.71745(16) 0.0279(4) Uani 1 1 d . . . . .
C9 C 0.6222(3) 0.3440(2) 0.25143(16) 0.0335(5) Uani 1 1 d . . . . .
H9 H 0.538504 0.409014 0.269336 0.040 Uiso 1 1 calc R U . . .
C10 C 0.4626(3) 0.3518(2) 0.63174(16) 0.0296(4) Uani 1 1 d . . . . .
C11 C 0.3078(3) 0.4106(2) 0.58455(19) 0.0394(5) Uani 1 1 d . . . . .
H11 H 0.288277 0.426639 0.514296 0.047 Uiso 1 1 calc R U . . .
C12 C 0.6068(3) 0.30938(19) 0.57603(16) 0.0274(4) Uani 1 1 d . . . . .
C13 C 0.1819(3) 0.4455(3) 0.6439(2) 0.0479(6) Uani 1 1 d . . . . .
H13 H 0.076688 0.485200 0.613883 0.057 Uiso 1 1 calc R U . . .
C14 C 0.7467(3) 0.2600(2) 0.43246(16) 0.0286(4) Uani 1 1 d . . . . .
C15 C 0.7491(3) 0.7262(2) 0.69847(16) 0.0291(4) Uani 1 1 d . . . . .
H15 H 0.744599 0.722839 0.631056 0.035 Uiso 1 1 calc R U . . .
C16 C 0.7466(3) 0.2546(2) 0.32440(16) 0.0282(4) Uani 1 1 d . . . . .
C17 C 1.1160(3) 0.1377(2) 0.83889(18) 0.0381(5) Uani 1 1 d . . . . .
H17 H 1.092696 0.138828 0.905376 0.046 Uiso 1 1 calc R U . . .
C18 C 1.0275(3) 0.1785(2) 0.66954(16) 0.0284(4) Uani 1 1 d . . . . .
C19 C 0.6237(3) 0.3356(2) 0.15224(17) 0.0385(5) Uani 1 1 d . . . . .
H19 H 0.539317 0.396274 0.104441 0.046 Uiso 1 1 calc R U . . .
C20 C 0.7394(3) 0.85158(19) 0.81680(16) 0.0285(4) Uani 1 1 d . . . . .
C21 C 1.2738(3) 0.0939(3) 0.8196(2) 0.0460(6) Uani 1 1 d . . . . .
H21 H 1.355759 0.064489 0.871929 0.055 Uiso 1 1 calc R U . . .
C22 C 0.8895(3) 0.2183(2) 0.49385(16) 0.0300(4) Uani 1 1 d . . . . .
H22 H 0.987152 0.187269 0.467553 0.036 Uiso 1 1 calc R U . . .
C23 C 1.1833(3) 0.1364(2) 0.64447(18) 0.0404(5) Uani 1 1 d . . . . .
H23 H 1.204446 0.136044 0.577562 0.048 Uiso 1 1 calc R U . . .
C24 C 0.6029(3) 0.3073(2) 0.47474(16) 0.0299(4) Uani 1 1 d . . . . .
H24 H 0.505654 0.337017 0.435407 0.036 Uiso 1 1 calc R U . . .
C25 C 1.3070(3) 0.0948(3) 0.7205(2) 0.0486(6) Uani 1 1 d . . . . .
H25 H 1.412369 0.067431 0.704802 0.058 Uiso 1 1 calc R U . . .
C26 C 0.7797(3) 0.6243(2) 0.87709(16) 0.0302(5) Uani 1 1 d . . . . .
C27 C 0.2147(3) 0.4206(3) 0.7477(2) 0.0502(7) Uani 1 1 d . . . . .
H27 H 0.132105 0.442724 0.788795 0.060 Uiso 1 1 calc R U . . .
C28 C 0.7257(3) 0.9721(2) 0.84763(16) 0.0296(4) Uani 1 1 d . . . . .

loop_
_atom_site_aniso_label
_atom_site_aniso_U_11
_atom_site_aniso_U_22
_atom_site_aniso_U_33
_atom_site_aniso_U_23
_atom_site_aniso_U_13
_atom_site_aniso_U_12
Co1 0.03978(18) 0.02223(15) 0.02120(15) -0.00865(11) 0.00479(12) -0.01443(12)
Cl1 0.0617(4) 0.0261(3) 0.0273(3) -0.0039(2) 0.0054(2) -0.0175(3)
Cl2 0.0788(5) 0.0318(3) 0.0320(3) 0.0009(2) -0.0035(3) -0.0297(3)
O1 0.132(2) 0.0500(11) 0.0258(9) -0.0155(8) 0.0152(10) -0.0575(13)
O2 0.0571(10) 0.0262(8) 0.0394(9) -0.0151(7) 0.0119(8) -0.0228(7)
O3 0.0844(14) 0.0380(9) 0.0366(9) -0.0168(8) 0.0132(9) -0.0328(10)
O4 0.133(2) 0.0516(11) 0.0385(10) -0.0245(9) 0.0319(12) -0.0600(13)
O5 0.0776(13) 0.0265(8) 0.0336(8) -0.0135(7) 0.0160(8) -0.0286(8)
N1 0.0378(10) 0.0337(10) 0.0292(9) -0.0130(8) 0.0081(8) -0.0156(8)
N2 0.0332(9) 0.0219(8) 0.0221(8) -0.0066(7) 0.0028(7) -0.0121(7)
N3 0.0381(10) 0.0277(9) 0.0244(9) -0.0081(7) -0.0010(7) -0.0122(8)
N4 0.0506(12) 0.0435(11) 0.0255(9) -0.0132(8) 0.0050(9) -0.0232(10)
C1 0.0347(11) 0.0227(10) 0.0244(10) -0.0074(8) 0.0022(8) -0.0111(8)
C2 0.0366(12) 0.0327(11) 0.0306(11) -0.0110(9) -0.0011(9) -0.0073(10)
C3 0.0480(15) 0.0500(15) 0.0390(13) -0.0209(11) 0.0174(11) -0.0211(12)
C4 0.0273(10) 0.0229(10) 0.0350(12) -0.0105(9) 0.0012(9) -0.0084(8)
C5 0.0457(13) 0.0390(13) 0.0356(12) -0.0195(10) 0.0085(10) -0.0149(11)
C6 0.0310(11) 0.0215(10) 0.0317(11) -0.0087(8) 0.0036(9) -0.0117(8)
C7 0.0483(13) 0.0295(11) 0.0247(10) -0.0075(9) 0.0028(9) -0.0204(10)
C8 0.0349(11) 0.0211(9) 0.0270(10) -0.0038(8) 0.0041(9) -0.0121(8)
C9 0.0324(11) 0.0357(12) 0.0285(11) -0.0099(9) 0.0028(9) -0.0087(9)
C10 0.0357(11) 0.0257(10) 0.0308(11) -0.0101(8) 0.0060(9) -0.0144(9)
C11 0.0380(13) 0.0415(13) 0.0376(13) -0.0102(10) 0.0042(10) -0.0150(11)
C12 0.0343(11) 0.0223(10) 0.0269(10) -0.0073(8) 0.0049(9) -0.0123(8)
C13 0.0355(13) 0.0495(15) 0.0574(17) -0.0176(13) 0.0101(12) -0.0136(11)
C14 0.0366(11) 0.0266(10) 0.0243(10) -0.0089(8) 0.0047(9) -0.0130(9)
C15 0.0374(11) 0.0260(10) 0.0266(10) -0.0096(8) 0.0037(9) -0.0137(9)
C16 0.0340(11) 0.0295(11) 0.0235(10) -0.0091(8) 0.0031(8) -0.0140(9)
C17 0.0440(13) 0.0412(13) 0.0291(11) -0.0091(10) -0.0037(10) -0.0172(11)
C18 0.0343(11) 0.0255(10) 0.0265(10) -0.0091(8) 0.0028(9) -0.0118(9)
C19 0.0392(13) 0.0452(14) 0.0263(11) -0.0055(10) -0.0017(10) -0.0145(11)
C20 0.0367(11) 0.0228(10) 0.0291(11) -0.0079(8) 0.0036(9) -0.0146(9)
C21 0.0413(14) 0.0510(15) 0.0393(14) -0.0077(12) -0.0094(11) -0.0143(12)
C22 0.0314(11) 0.0328(11) 0.0255(10) -0.0111(9) 0.0048(9) -0.0104(9)
C23 0.0393(13) 0.0482(14) 0.0315(12) -0.0133(10) 0.0020(10) -0.0136(11)
C24 0.0326(11) 0.0309(11) 0.0261(10) -0.0081(9) 0.0010(9) -0.0124(9)
C25 0.0334(13) 0.0584(17) 0.0482(15) -0.0137(13) 0.0006(11) -0.0124(12)
C26 0.0387(12) 0.0234(10) 0.0285(11) -0.0028(8) 0.0001(9) -0.0150(9)
C27 0.0433(14) 0.0577(17) 0.0553(17) -0.0251(14) 0.0230(13) -0.0201(13)
C28 0.0383(12) 0.0245(10) 0.0288(11) -0.0097(8) 0.0020(9) -0.0136(9)

loop_
_atom_type_symbol
_atom_type_description
_atom_type_scat_dispersion_real
_atom_type_scat_dispersion_imag
_atom_type_scat_source
C C 0.0033 0.0016 'International Tables Vol C Tables 4.2.6.8 and 6.1.1.4'
H H 0.0000 0.0000 'International Tables Vol C Tables 4.2.6.8 and 6.1.1.4'
Cl Cl 0.1484 0.1585 'International Tables Vol C Tables 4.2.6.8 and 6.1.1.4'
Co Co 0.3494 0.9721 'International Tables Vol C Tables 4.2.6.8 and 6.1.1.4'
N N 0.0061 0.0033 'International Tables Vol C Tables 4.2.6.8 and 6.1.1.4'
O O 0.0106 0.0060 'International Tables Vol C Tables 4.2.6.8 and 6.1.1.4'

loop_
_geom_angle_atom_site_label_1
_geom_angle_atom_site_label_2
_geom_angle_atom_site_label_3
_geom_angle
_geom_angle_site_symmetry_1
_geom_angle_site_symmetry_3
_geom_angle_publ_flag
O1 Co1 O2 88.24(7) . . ?
O1 Co1 O5 86.54(7) . 1_545 ?
O1 Co1 N1 100.30(9) . . ?
O1 Co1 N2 166.96(7) . . ?
O1 Co1 N3 107.59(9) . . ?
O2 Co1 O5 174.36(6) . 1_545 ?
O2 Co1 N1 93.12(7) . . ?
O2 Co1 N3 91.20(7) . . ?
O5 Co1 N1 89.93(7) 1_545 . ?
N2 Co1 O2 104.32(6) . . ?
N2 Co1 O5 81.03(6) . 1_545 ?
N2 Co1 N1 75.88(7) . . ?
N2 Co1 N3 76.14(7) . . ?
N3 Co1 O5 88.32(7) . 1_545 ?
N3 Co1 N1 151.89(7) . . ?
Co1 O1 H1A 109.5 . . ?
Co1 O1 H1B 109.5 . . ?
Co1 O1 H1C 109.5 . . ?
H1A O1 H1B 109.5 . . ?
H1A O1 H1C 109.5 . . ?
H1B O1 H1C 109.5 . . ?
C4 O2 Co1 125.46(14) . . ?
C28 O5 Co1 131.15(14) . 1_565 ?
C3 N1 Co1 125.85(17) . . ?
C3 N1 C10 118.6(2) . . ?
C10 N1 Co1 115.56(14) . . ?
C1 N2 Co1 118.76(14) . . ?
C1 N2 C12 120.99(17) . . ?
C12 N2 Co1 119.29(14) . . ?
C17 N3 Co1 125.68(16) . . ?
C17 N3 C18 118.7(2) . . ?
C18 N3 Co1 115.57(14) . . ?
C19 N4 C5 116.72(19) . . ?
N2 C1 C18 114.15(18) . . ?
N2 C1 C22 120.91(19) . . ?
C22 C1 C18 124.92(19) . . ?
C5 C2 H2 120.5 . . ?
C5 C2 C16 119.0(2) . . ?
C16 C2 H2 120.5 . . ?
N1 C3 H3 118.8 . . ?
N1 C3 C27 122.5(2) . . ?
C27 C3 H3 118.8 . . ?
O2 C4 C6 116.61(19) . . ?
O3 C4 O2 126.86(19) . . ?
O3 C4 C6 116.48(19) . . ?
N4 C5 C2 123.9(2) . . ?
N4 C5 H5 118.0 . . ?
C2 C5 H5 118.0 . . ?
C15 C6 C4 116.31(18) . . ?
C26 C6 C4 127.02(19) . . ?
C26 C6 C15 116.58(18) . . ?
C20 C7 H7 118.9 . . ?
C26 C7 H7 118.9 . . ?
C26 C7 C20 122.2(2) . . ?
C15 C8 Cl1 115.46(16) . . ?
C15 C8 C20 121.38(19) . . ?
C20 C8 Cl1 123.13(15) . . ?
C16 C9 H9 120.2 . . ?
C19 C9 H9 120.2 . . ?
C19 C9 C16 119.5(2) . . ?
N1 C10 C11 122.0(2) . . ?
N1 C10 C12 114.47(19) . . ?
C11 C10 C12 123.6(2) . . ?
C10 C11 H11 120.6 . . ?
C10 C11 C13 118.8(2) . . ?
C13 C11 H11 120.6 . . ?
N2 C12 C10 114.19(18) . . ?
N2 C12 C24 121.15(19) . . ?
C24 C12 C10 124.6(2) . . ?
C11 C13 H13 120.4 . . ?
C27 C13 C11 119.2(2) . . ?
C27 C13 H13 120.4 . . ?
C22 C14 C16 121.10(19) . . ?
C22 C14 C24 118.37(19) . . ?
C24 C14 C16 120.52(19) . . ?
C6 C15 H15 119.0 . . ?
C8 C15 C6 122.0(2) . . ?
C8 C15 H15 119.0 . . ?
C2 C16 C9 117.3(2) . . ?
C2 C16 C14 122.02(19) . . ?
C9 C16 C14 120.67(19) . . ?
N3 C17 H17 118.5 . . ?
N3 C17 C21 123.0(2) . . ?
C21 C17 H17 118.5 . . ?
N3 C18 C1 114.65(19) . . ?
N3 C18 C23 121.4(2) . . ?
C23 C18 C1 123.90(19) . . ?
N4 C19 C9 123.5(2) . . ?
N4 C19 H19 118.3 . . ?
C9 C19 H19 118.3 . . ?
C7 C20 C28 116.97(18) . . ?
C8 C20 C7 116.68(18) . . ?
C8 C20 C28 126.34(18) . . ?
C17 C21 H21 121.0 . . ?
C17 C21 C25 118.1(2) . . ?
C25 C21 H21 121.0 . . ?
C1 C22 C14 119.4(2) . . ?
C1 C22 H22 120.3 . . ?
C14 C22 H22 120.3 . . ?
C18 C23 H23 120.6 . . ?
C25 C23 C18 118.9(2) . . ?
C25 C23 H23 120.6 . . ?
C12 C24 C14 119.2(2) . . ?
C12 C24 H24 120.4 . . ?
C14 C24 H24 120.4 . . ?
C21 C25 C23 119.9(2) . . ?
C21 C25 H25 120.1 . . ?
C23 C25 H25 120.1 . . ?
C6 C26 Cl2 122.66(16) . . ?
C7 C26 Cl2 116.20(17) . . ?
C7 C26 C6 121.14(19) . . ?
C3 C27 H27 120.5 . . ?
C13 C27 C3 119.0(2) . . ?
C13 C27 H27 120.5 . . ?
O4 C28 C20 116.54(19) . . ?
O5 C28 O4 126.1(2) . . ?
O5 C28 C20 117.36(19) . . ?

loop_
_geom_bond_atom_site_label_1
_geom_bond_atom_site_label_2
_geom_bond_distance
_geom_bond_site_symmetry_2
_geom_bond_publ_flag
Co1 O1 2.0123(17) . ?
Co1 O2 2.0774(15) . ?
Co1 O5 2.1526(15) 1_545 ?
Co1 N1 2.1623(19) . ?
Co1 N2 2.0718(17) . ?
Co1 N3 2.1427(19) . ?
Cl1 C8 1.751(2) . ?
Cl2 C26 1.736(2) . ?
O1 H1A 0.9600 . ?
O1 H1B 0.9600 . ?
O1 H1C 0.9600 . ?
O2 C4 1.254(3) . ?
O3 C4 1.233(3) . ?
O4 C28 1.238(3) . ?
O5 C28 1.238(3) . ?
N1 C3 1.338(3) . ?
N1 C10 1.353(3) . ?
N2 C1 1.331(3) . ?
N2 C12 1.336(3) . ?
N3 C17 1.339(3) . ?
N3 C18 1.349(3) . ?
N4 C5 1.334(3) . ?
N4 C19 1.333(3) . ?
C1 C18 1.489(3) . ?
C1 C22 1.391(3) . ?
C2 H2 0.9300 . ?
C2 C5 1.379(3) . ?
C2 C16 1.387(3) . ?
C3 H3 0.9300 . ?
C3 C27 1.383(4) . ?
C4 C6 1.528(3) . ?
C5 H5 0.9300 . ?
C6 C15 1.402(3) . ?
C6 C26 1.392(3) . ?
C7 H7 0.9300 . ?
C7 C20 1.395(3) . ?
C7 C26 1.388(3) . ?
C8 C15 1.382(3) . ?
C8 C20 1.391(3) . ?
C9 H9 0.9300 . ?
C9 C16 1.388(3) . ?
C9 C19 1.378(3) . ?
C10 C11 1.382(3) . ?
C10 C12 1.492(3) . ?
C11 H11 0.9300 . ?
C11 C13 1.390(4) . ?
C12 C24 1.386(3) . ?
C13 H13 0.9300 . ?
C13 C27 1.376(4) . ?
C14 C16 1.488(3) . ?
C14 C22 1.393(3) . ?
C14 C24 1.395(3) . ?
C15 H15 0.9300 . ?
C17 H17 0.9300 . ?
C17 C21 1.376(4) . ?
C18 C23 1.383(3) . ?
C19 H19 0.9300 . ?
C20 C28 1.525(3) . ?
C21 H21 0.9300 . ?
C21 C25 1.378(4) . ?
C22 H22 0.9300 . ?
C23 H23 0.9300 . ?
C23 C25 1.381(3) . ?
C24 H24 0.9300 . ?
C25 H25 0.9300 . ?
C27 H27 0.9300 . ?

loop_
_geom_torsion_atom_site_label_1
_geom_torsion_atom_site_label_2
_geom_torsion_atom_site_label_3
_geom_torsion_atom_site_label_4
_geom_torsion
_geom_torsion_site_symmetry_1
_geom_torsion_site_symmetry_2
_geom_torsion_site_symmetry_3
_geom_torsion_site_symmetry_4
_geom_torsion_publ_flag
Co1 O2 C4 O3 4.6(3) . . . . ?
Co1 O2 C4 C6 -178.19(13) . . . . ?
Co1 O5 C28 O4 -3.6(4) 1_565 . . . ?
Co1 O5 C28 C20 177.27(15) 1_565 . . . ?
Co1 N1 C3 C27 177.8(2) . . . . ?
Co1 N1 C10 C11 -177.61(17) . . . . ?
Co1 N1 C10 C12 2.4(2) . . . . ?
Co1 N2 C1 C18 -9.8(2) . . . . ?
Co1 N2 C1 C22 168.78(15) . . . . ?
Co1 N2 C12 C10 9.2(2) . . . . ?
Co1 N2 C12 C24 -168.91(15) . . . . ?
Co1 N3 C17 C21 177.64(19) . . . . ?
Co1 N3 C18 C1 0.5(2) . . . . ?
Co1 N3 C18 C23 -178.16(17) . . . . ?
Cl1 C8 C15 C6 -177.84(17) . . . . ?
Cl1 C8 C20 C7 178.27(17) . . . . ?
Cl1 C8 C20 C28 -3.0(3) . . . . ?
O2 C4 C6 C15 -156.9(2) . . . . ?
O2 C4 C6 C26 19.5(3) . . . . ?
O3 C4 C6 C15 20.6(3) . . . . ?
O3 C4 C6 C26 -163.0(2) . . . . ?
N1 C3 C27 C13 -0.5(4) . . . . ?
N1 C10 C11 C13 -0.4(3) . . . . ?
N1 C10 C12 N2 -7.4(3) . . . . ?
N1 C10 C12 C24 170.66(19) . . . . ?
N2 C1 C18 N3 5.9(3) . . . . ?
N2 C1 C18 C23 -175.5(2) . . . . ?
N2 C1 C22 C14 -0.3(3) . . . . ?
N2 C12 C24 C14 0.7(3) . . . . ?
N3 C17 C21 C25 1.1(4) . . . . ?
N3 C18 C23 C25 -0.5(4) . . . . ?
C1 N2 C12 C10 177.79(17) . . . . ?
C1 N2 C12 C24 -0.3(3) . . . . ?
C1 C18 C23 C25 -179.0(2) . . . . ?
C3 N1 C10 C11 0.3(3) . . . . ?
C3 N1 C10 C12 -179.65(19) . . . . ?
C4 C6 C15 C8 176.06(19) . . . . ?
C4 C6 C26 Cl2 3.6(3) . . . . ?
C4 C6 C26 C7 -175.7(2) . . . . ?
C5 N4 C19 C9 -1.0(4) . . . . ?
C5 C2 C16 C9 -0.4(3) . . . . ?
C5 C2 C16 C14 179.2(2) . . . . ?
C7 C20 C28 O4 -22.4(3) . . . . ?
C7 C20 C28 O5 156.8(2) . . . . ?
C8 C20 C28 O4 158.9(2) . . . . ?
C8 C20 C28 O5 -21.9(3) . . . . ?
C10 N1 C3 C27 0.1(4) . . . . ?
C10 C11 C13 C27 0.0(4) . . . . ?
C10 C12 C24 C14 -177.18(19) . . . . ?
C11 C10 C12 N2 172.7(2) . . . . ?
C11 C10 C12 C24 -9.3(3) . . . . ?
C11 C13 C27 C3 0.4(4) . . . . ?
C12 N2 C1 C18 -178.45(17) . . . . ?
C12 N2 C1 C22 0.1(3) . . . . ?
C12 C10 C11 C13 179.6(2) . . . . ?
C15 C6 C26 Cl2 -179.98(16) . . . . ?
C15 C6 C26 C7 0.7(3) . . . . ?
C15 C8 C20 C7 0.4(3) . . . . ?
C15 C8 C20 C28 179.1(2) . . . . ?
C16 C2 C5 N4 -0.6(4) . . . . ?
C16 C9 C19 N4 0.0(4) . . . . ?
C16 C14 C22 C1 -179.25(19) . . . . ?
C16 C14 C24 C12 179.06(19) . . . . ?
C17 N3 C18 C1 178.88(19) . . . . ?
C17 N3 C18 C23 0.2(3) . . . . ?
C17 C21 C25 C23 -1.3(4) . . . . ?
C18 N3 C17 C21 -0.6(3) . . . . ?
C18 C1 C22 C14 178.06(19) . . . . ?
C18 C23 C25 C21 1.0(4) . . . . ?
C19 N4 C5 C2 1.3(4) . . . . ?
C19 C9 C16 C2 0.7(3) . . . . ?
C19 C9 C16 C14 -179.0(2) . . . . ?
C20 C7 C26 Cl2 -179.50(18) . . . . ?
C20 C7 C26 C6 -0.1(4) . . . . ?
C20 C8 C15 C6 0.2(3) . . . . ?
C22 C1 C18 N3 -172.65(19) . . . . ?
C22 C1 C18 C23 6.0(3) . . . . ?
C22 C14 C16 C2 30.4(3) . . . . ?
C22 C14 C16 C9 -149.9(2) . . . . ?
C22 C14 C24 C12 -0.9(3) . . . . ?
C24 C14 C16 C2 -149.6(2) . . . . ?
C24 C14 C16 C9 30.1(3) . . . . ?
C24 C14 C22 C1 0.7(3) . . . . ?
C26 C6 C15 C8 -0.7(3) . . . . ?
C26 C7 C20 C8 -0.4(3) . . . . ?
C26 C7 C20 C28 -179.3(2) . . . . ?
